data_7020109
loop_
_publ_author_name
'Warren, Mark R.'
'Brayshaw, Simon K.'
'Hatcher, Lauren E.'
'Johnson, Andrew L.'
'Schiffers, Stefanie'
'Warren, Anna J.'
'Teat, Simon J.'
'Warren, John E.'
'Woodall, Christopher H.'
'Raithby, Paul R.'

_publ_section_title
;
 Photoactivated linkage isomerism in single crystals of nickel, palladium
 and platinum di-nitro complexes - a photocrystallographic investigation.
;
_journal_issue 42
_journal_name_full 'Dalton transactions (Cambridge, England : 2003)'
_journal_page_first 13173
_journal_page_last 13179
_journal_paper_doi 10.1039/c2dt30314k
_journal_volume 41
_journal_year 2012
_chemical_formula_moiety 'C38 H34 Cl4 N2 O4 P2 Pd'
_chemical_formula_sum 'C38 H34 Cl4 N2 O4 P2 Pd'
_chemical_formula_weight 892.81
_chemical_name_common
;
bis-(Triphenylphosphine)dinitro-palladium(II)
;
_chemical_name_systematic
;
?
;
_space_group_IT_number 61
_symmetry_cell_setting orthorhombic
_symmetry_space_group_name_Hall '-P 2ac 2ab'
_symmetry_space_group_name_H-M 'P b c a'
_atom_sites_solution_hydrogens geom
_atom_sites_solution_primary direct
_atom_sites_solution_secondary difmap
_audit_creation_method SHELXL-97
_cell_angle_alpha 90.00
_cell_angle_beta 90.00
_cell_angle_gamma 90.00
_cell_formula_units_Z 4
_cell_length_a 20.690(18)
_cell_length_b 8.069(7)
_cell_length_c 23.51(2)
_cell_measurement_reflns_used 8483
_cell_measurement_temperature 100(2)
_cell_measurement_theta_max 33.19
_cell_measurement_theta_min 3.49
_cell_volume 3925(6)
_computing_cell_refinement 'Bruker SAINT'
_computing_data_collection 'Bruker APEX2'
_computing_data_reduction 'Bruker SAINT'
_computing_structure_refinement 'SHELXL-97 (Sheldrick, 2008)'
_computing_structure_solution 'SHELXS-97 (Sheldrick, 2008)'
_diffrn_ambient_temperature 100(2)
_diffrn_measured_fraction_theta_full 0.988
_diffrn_measured_fraction_theta_max 0.988
_diffrn_measurement_device_type 'Bruker APEX-II CCD'
_diffrn_measurement_method '\f and \w scans'
_diffrn_radiation_monochromator 'Silicon 111'
_diffrn_radiation_source 'Beamline 13.3.1, ALS'
_diffrn_radiation_type synchrotron
_diffrn_radiation_wavelength 0.77490
_diffrn_reflns_av_R_equivalents 0.0941
_diffrn_reflns_av_sigmaI/netI 0.0762
_diffrn_reflns_limit_h_max 29
_diffrn_reflns_limit_h_min -28
_diffrn_reflns_limit_k_max 11
_diffrn_reflns_limit_k_min -11
_diffrn_reflns_limit_l_max 33
_diffrn_reflns_limit_l_min -31
_diffrn_reflns_number 33795
_diffrn_reflns_theta_full 33.36
_diffrn_reflns_theta_max 33.36
_diffrn_reflns_theta_min 3.49
_diffrn_standards_decay_% 0
_diffrn_standards_interval_count 0
_diffrn_standards_interval_time 0
_diffrn_standards_number 0
_exptl_absorpt_coefficient_mu 0.953
_exptl_absorpt_correction_T_max 0.9905
_exptl_absorpt_correction_T_min 0.9720
_exptl_absorpt_correction_type multi-scan
_exptl_absorpt_process_details
;
SADABS-2008/1 -
Bruker AXS area detector scaling and absorption correction
;
_exptl_crystal_colour Colourless
_exptl_crystal_density_diffrn 1.511
_exptl_crystal_density_method 'not measured'
_exptl_crystal_description Plate
_exptl_crystal_F_000 1808
_exptl_crystal_size_max 0.03
_exptl_crystal_size_mid 0.03
_exptl_crystal_size_min 0.01
_refine_diff_density_max 0.857
_refine_diff_density_min -1.160
_refine_diff_density_rms 0.162
_refine_ls_extinction_method none
_refine_ls_goodness_of_fit_ref 1.007
_refine_ls_hydrogen_treatment constr
_refine_ls_matrix_type full
_refine_ls_number_parameters 232
_refine_ls_number_reflns 5807
_refine_ls_number_restraints 0
_refine_ls_restrained_S_all 1.007
_refine_ls_R_factor_all 0.0645
_refine_ls_R_factor_gt 0.0560
_refine_ls_shift/su_max 0.000
_refine_ls_shift/su_mean 0.000
_refine_ls_structure_factor_coef Fsqd
_refine_ls_weighting_details 'calc w=1/[\s^2^(Fo^2^)+(0.1134P)^2^+0.0000P] where P=(Fo^2^+2Fc^2^)/3'
_refine_ls_weighting_scheme calc
_refine_ls_wR_factor_gt 0.1514
_refine_ls_wR_factor_ref 0.1627
_reflns_number_gt 4748
_reflns_number_total 5807
_reflns_threshold_expression >2sigma(I)
_cod_data_source_file c2dt30314k.txt
_cod_data_source_block 2_gs
_cod_original_sg_symbol_H-M Pbca
_cod_database_code 7020109

loop_
_symmetry_equiv_pos_as_xyz
'x, y, z'
'-x+1/2, -y, z+1/2'
'x+1/2, -y+1/2, -z'
'-x, y+1/2, -z+1/2'
'-x, -y, -z'
'x-1/2, y, -z-1/2'
'-x-1/2, y-1/2, z'
'x, -y-1/2, z-1/2'

loop_
_atom_site_label
_atom_site_type_symbol
_atom_site_fract_x
_atom_site_fract_y
_atom_site_fract_z
_atom_site_U_iso_or_equiv
_atom_site_adp_type
_atom_site_occupancy
_atom_site_symmetry_multiplicity
_atom_site_calc_flag
_atom_site_refinement_flags
Pd1 Pd 0.0000 0.5000 0.0000 0.01558(11) Uani 1 2 d S
Cl21 Cl -0.14608(4) 0.12752(10) 0.27375(3) 0.04289(19) Uani 1 1 d .
Cl22 Cl -0.26549(4) 0.25888(11) 0.32627(4) 0.0510(2) Uani 1 1 d .
P1 P 0.06376(2) 0.65368(6) -0.06569(2) 0.01574(13) Uani 1 1 d .
O1 O -0.05830(9) 0.3642(2) -0.09848(7) 0.0302(4) Uani 1 1 d .
O2 O -0.12087(8) 0.5469(3) -0.05857(8) 0.0319(4) Uani 1 1 d .
N1 N -0.06943(9) 0.4680(3) -0.06008(8) 0.0213(4) Uani 1 1 d .
C1 C 0.02232(10) 0.7789(3) -0.12059(8) 0.0183(4) Uani 1 1 d .
C2 C -0.01618(12) 0.7000(3) -0.16207(9) 0.0252(4) Uani 1 1 d .
H2 H -0.0206 0.5828 -0.1615 0.030 Uiso 1 1 calc R
C3 C -0.04794(12) 0.7923(3) -0.20414(10) 0.0303(5) Uani 1 1 d .
H3 H -0.0740 0.7380 -0.2317 0.036 Uiso 1 1 calc R
C4 C -0.04112(13) 0.9652(4) -0.20546(11) 0.0317(5) Uani 1 1 d .
H4 H -0.0624 1.0280 -0.2340 0.038 Uiso 1 1 calc R
C5 C -0.00287(12) 1.0452(4) -0.16472(12) 0.0305(6) Uani 1 1 d .
H5 H 0.0018 1.1622 -0.1658 0.037 Uiso 1 1 calc R
C6 C 0.02878(11) 0.9527(3) -0.12218(9) 0.0238(4) Uani 1 1 d .
H6 H 0.0545 1.0076 -0.0945 0.029 Uiso 1 1 calc R
C7 C 0.11458(10) 0.5111(2) -0.10682(10) 0.0183(4) Uani 1 1 d .
C8 C 0.14329(11) 0.5621(3) -0.15848(9) 0.0234(4) Uani 1 1 d .
H8 H 0.1370 0.6721 -0.1717 0.028 Uiso 1 1 calc R
C9 C 0.18103(12) 0.4512(3) -0.19035(10) 0.0276(5) Uani 1 1 d .
H9 H 0.1996 0.4855 -0.2254 0.033 Uiso 1 1 calc R
C10 C 0.19124(12) 0.2889(3) -0.17023(11) 0.0277(5) Uani 1 1 d .
H10 H 0.2168 0.2137 -0.1917 0.033 Uiso 1 1 calc R
C11 C 0.16374(12) 0.2380(3) -0.11853(11) 0.0272(5) Uani 1 1 d .
H11 H 0.1712 0.1289 -0.1049 0.033 Uiso 1 1 calc R
C12 C 0.12505(11) 0.3483(3) -0.08677(10) 0.0226(4) Uani 1 1 d .
H12 H 0.1061 0.3132 -0.0520 0.027 Uiso 1 1 calc R
C13 C 0.11773(9) 0.7988(2) -0.02841(9) 0.0174(4) Uani 1 1 d .
C14 C 0.18508(10) 0.8009(3) -0.03663(10) 0.0228(4) Uani 1 1 d .
H14 H 0.2044 0.7278 -0.0633 0.027 Uiso 1 1 calc R
C15 C 0.22387(13) 0.9117(3) -0.00515(10) 0.0291(5) Uani 1 1 d .
H15 H 0.2694 0.9120 -0.0102 0.035 Uiso 1 1 calc R
C16 C 0.19505(13) 1.0219(3) 0.03367(12) 0.0293(5) Uani 1 1 d .
H16 H 0.2213 1.0975 0.0543 0.035 Uiso 1 1 calc R
C17 C 0.12783(13) 1.0212(3) 0.04215(11) 0.0264(5) Uani 1 1 d .
H17 H 0.1085 1.0967 0.0681 0.032 Uiso 1 1 calc R
C18 C 0.08937(11) 0.9078(3) 0.01190(10) 0.0220(4) Uani 1 1 d .
H18 H 0.0441 0.9041 0.0185 0.026 Uiso 1 1 calc R
C21 C -0.18366(16) 0.2019(4) 0.33742(12) 0.0413(7) Uani 1 1 d .
H21A H -0.1816 0.1145 0.3669 0.050 Uiso 1 1 calc R
H21B H -0.1594 0.2992 0.3516 0.050 Uiso 1 1 calc R

loop_
_atom_site_aniso_label
_atom_site_aniso_U_11
_atom_site_aniso_U_22
_atom_site_aniso_U_33
_atom_site_aniso_U_23
_atom_site_aniso_U_13
_atom_site_aniso_U_12
Pd1 0.01136(17) 0.01823(18) 0.01715(17) 0.00013(6) -0.00057(6) -0.00146(6)
Cl21 0.0500(4) 0.0435(4) 0.0352(3) 0.0082(3) 0.0028(3) -0.0027(3)
Cl22 0.0454(4) 0.0607(5) 0.0471(4) -0.0032(3) -0.0183(3) 0.0209(3)
P1 0.0117(2) 0.0165(3) 0.0190(2) 0.00018(17) 0.00022(17) -0.00045(16)
O1 0.0335(9) 0.0317(9) 0.0253(8) -0.0057(6) -0.0040(7) -0.0024(7)
O2 0.0214(8) 0.0399(10) 0.0343(9) 0.0001(8) -0.0076(7) 0.0050(7)
N1 0.0182(9) 0.0257(9) 0.0201(8) 0.0012(7) -0.0032(7) -0.0046(7)
C1 0.0132(9) 0.0219(10) 0.0200(9) 0.0011(7) 0.0013(7) 0.0021(7)
C2 0.0246(11) 0.0271(11) 0.0238(10) 0.0024(8) -0.0038(9) -0.0023(9)
C3 0.0280(12) 0.0386(13) 0.0242(10) 0.0038(9) -0.0069(9) 0.0020(10)
C4 0.0317(13) 0.0368(13) 0.0264(11) 0.0080(10) -0.0032(10) 0.0107(10)
C5 0.0395(16) 0.0235(12) 0.0284(13) 0.0047(11) 0.0016(9) 0.0079(9)
C6 0.0246(11) 0.0208(10) 0.0261(10) 0.0000(8) -0.0005(8) 0.0043(8)
C7 0.0134(10) 0.0194(10) 0.0220(10) -0.0019(7) -0.0003(8) 0.0016(6)
C8 0.0236(10) 0.0225(11) 0.0242(10) 0.0007(8) 0.0053(8) 0.0003(8)
C9 0.0238(11) 0.0329(12) 0.0262(11) -0.0031(9) 0.0066(8) 0.0022(9)
C10 0.0204(11) 0.0290(12) 0.0336(11) -0.0086(9) 0.0019(9) 0.0054(8)
C11 0.0245(11) 0.0206(10) 0.0364(12) -0.0019(8) -0.0006(9) 0.0052(8)
C12 0.0194(10) 0.0222(10) 0.0261(10) 0.0023(8) 0.0005(8) 0.0013(7)
C13 0.0131(9) 0.0171(9) 0.0221(9) 0.0009(7) -0.0005(7) -0.0004(6)
C14 0.0155(9) 0.0229(10) 0.0302(10) 0.0002(8) 0.0006(8) -0.0017(7)
C15 0.0182(11) 0.0317(13) 0.0374(13) -0.0003(9) -0.0032(8) -0.0067(9)
C16 0.0286(13) 0.0272(11) 0.0321(12) -0.0011(9) -0.0060(10) -0.0108(9)
C17 0.0292(12) 0.0233(11) 0.0268(11) -0.0027(8) -0.0011(9) -0.0009(8)
C18 0.0189(10) 0.0213(10) 0.0257(9) -0.0005(8) 0.0003(8) -0.0002(8)
C21 0.0409(16) 0.0513(17) 0.0317(13) 0.0004(12) -0.0101(11) 0.0064(13)

loop_
_atom_type_symbol
_atom_type_description
_atom_type_scat_dispersion_real
_atom_type_scat_dispersion_imag
_atom_type_scat_source
C C 0.0040 0.0020 'International Tables Vol C Tables 4.2.6.8 and 6.1.1.4'
H H 0.0000 0.0000 'International Tables Vol C Tables 4.2.6.8 and 6.1.1.4'
N N 0.0076 0.0040 'International Tables Vol C Tables 4.2.6.8 and 6.1.1.4'
O O 0.0133 0.0073 'International Tables Vol C Tables 4.2.6.8 and 6.1.1.4'
P P 0.1184 0.1127 'International Tables Vol C Tables 4.2.6.8 and 6.1.1.4'
Pd Pd -0.7856 1.1793 'International Tables Vol C Tables 4.2.6.8 and 6.1.1.4'
Cl Cl 0.1484 0.1585 'International Tables Vol C Tables 4.2.6.8 and 6.1.1.4'

loop_
_geom_angle_atom_site_label_1
_geom_angle_atom_site_label_2
_geom_angle_atom_site_label_3
_geom_angle
_geom_angle_site_symmetry_1
_geom_angle_site_symmetry_3
N1 Pd1 N1 180.00(16) 5_565 .
N1 Pd1 P1 90.40(8) 5_565 5_565
N1 Pd1 P1 89.60(8) . 5_565
N1 Pd1 P1 89.60(8) 5_565 .
N1 Pd1 P1 90.40(8) . .
P1 Pd1 P1 180.000(19) 5_565 .
C7 P1 C13 107.60(11) . .
C7 P1 C1 103.93(11) . .
C13 P1 C1 105.41(11) . .
C7 P1 Pd1 109.44(9) . .
C13 P1 Pd1 111.03(9) . .
C1 P1 Pd1 118.72(9) . .
O2 N1 O1 121.41(19) . .
O2 N1 Pd1 121.45(16) . .
O1 N1 Pd1 117.13(15) . .
C6 C1 C2 119.0(2) . .
C6 C1 P1 121.22(16) . .
C2 C1 P1 119.79(17) . .
C3 C2 C1 120.8(2) . .
C3 C2 H2 119.6 . .
C1 C2 H2 119.6 . .
C4 C3 C2 119.8(2) . .
C4 C3 H3 120.1 . .
C2 C3 H3 120.1 . .
C5 C4 C3 120.0(2) . .
C5 C4 H4 120.0 . .
C3 C4 H4 120.0 . .
C4 C5 C6 120.3(3) . .
C4 C5 H5 119.9 . .
C6 C5 H5 119.9 . .
C1 C6 C5 120.1(2) . .
C1 C6 H6 119.9 . .
C5 C6 H6 119.9 . .
C12 C7 C8 119.6(2) . .
C12 C7 P1 119.70(18) . .
C8 C7 P1 120.74(16) . .
C9 C8 C7 120.4(2) . .
C9 C8 H8 119.8 . .
C7 C8 H8 119.8 . .
C8 C9 C10 119.8(2) . .
C8 C9 H9 120.1 . .
C10 C9 H9 120.1 . .
C11 C10 C9 120.1(2) . .
C11 C10 H10 119.9 . .
C9 C10 H10 119.9 . .
C10 C11 C12 120.2(2) . .
C10 C11 H11 119.9 . .
C12 C11 H11 119.9 . .
C11 C12 C7 119.8(2) . .
C11 C12 H12 120.1 . .
C7 C12 H12 120.1 . .
C14 C13 C18 119.58(19) . .
C14 C13 P1 122.89(16) . .
C18 C13 P1 117.47(16) . .
C13 C14 C15 119.9(2) . .
C13 C14 H14 120.0 . .
C15 C14 H14 120.0 . .
C16 C15 C14 120.0(2) . .
C16 C15 H15 120.0 . .
C14 C15 H15 120.0 . .
C17 C16 C15 120.6(2) . .
C17 C16 H16 119.7 . .
C15 C16 H16 119.7 . .
C16 C17 C18 119.4(2) . .
C16 C17 H17 120.3 . .
C18 C17 H17 120.3 . .
C17 C18 C13 120.5(2) . .
C17 C18 H18 119.8 . .
C13 C18 H18 119.8 . .
Cl22 C21 Cl21 112.20(16) . .
Cl22 C21 H21A 109.2 . .
Cl21 C21 H21A 109.2 . .
Cl22 C21 H21B 109.2 . .
Cl21 C21 H21B 109.2 . .
H21A C21 H21B 107.9 . .

loop_
_geom_bond_atom_site_label_1
_geom_bond_atom_site_label_2
_geom_bond_distance
_geom_bond_site_symmetry_2
Pd1 N1 2.031(2) 5_565
Pd1 N1 2.031(2) .
Pd1 P1 2.3798(13) 5_565
Pd1 P1 2.3798(13) .
Cl21 C21 1.790(3) .
Cl22 C21 1.774(3) .
P1 C7 1.834(2) .
P1 C13 1.840(2) .
P1 C1 1.850(2) .
O1 N1 1.253(3) .
O2 N1 1.241(3) .
C1 C6 1.409(3) .
C1 C2 1.411(3) .
C2 C3 1.402(3) .
C2 H2 0.9500 .
C3 C4 1.402(4) .
C3 H3 0.9500 .
C4 C5 1.400(4) .
C4 H4 0.9500 .
C5 C6 1.409(3) .
C5 H5 0.9500 .
C6 H6 0.9500 .
C7 C12 1.412(3) .
C7 C8 1.413(3) .
C8 C9 1.404(3) .
C8 H8 0.9500 .
C9 C10 1.408(4) .
C9 H9 0.9500 .
C10 C11 1.403(4) .
C10 H10 0.9500 .
C11 C12 1.411(3) .
C11 H11 0.9500 .
C12 H12 0.9500 .
C13 C14 1.407(3) .
C13 C18 1.420(3) .
C14 C15 1.411(3) .
C14 H14 0.9500 .
C15 C16 1.407(4) .
C15 H15 0.9500 .
C16 C17 1.405(4) .
C16 H16 0.9500 .
C17 C18 1.406(3) .
C17 H17 0.9500 .
C18 H18 0.9500 .
C21 H21A 0.9900 .
C21 H21B 0.9900 .

loop_
_geom_torsion_atom_site_label_1
_geom_torsion_atom_site_label_2
_geom_torsion_atom_site_label_3
_geom_torsion_atom_site_label_4
_geom_torsion
_geom_torsion_site_symmetry_1
N1 Pd1 P1 C7 92.62(10) 5_565
N1 Pd1 P1 C7 -87.38(10) .
P1 Pd1 P1 C7 30(5) 5_565
N1 Pd1 P1 C13 -26.02(9) 5_565
N1 Pd1 P1 C13 153.98(9) .
P1 Pd1 P1 C13 -89(5) 5_565
N1 Pd1 P1 C1 -148.39(10) 5_565
N1 Pd1 P1 C1 31.61(10) .
P1 Pd1 P1 C1 149(6) 5_565
N1 Pd1 N1 O2 -134(100) 5_565
P1 Pd1 N1 O2 74.82(18) 5_565
P1 Pd1 N1 O2 -105.18(18) .
N1 Pd1 N1 O1 46(100) 5_565
P1 Pd1 N1 O1 -104.58(17) 5_565
P1 Pd1 N1 O1 75.42(17) .
C7 P1 C1 C6 -121.29(19) .
C13 P1 C1 C6 -8.2(2) .
Pd1 P1 C1 C6 116.90(17) .
C7 P1 C1 C2 58.2(2) .
C13 P1 C1 C2 171.28(18) .
Pd1 P1 C1 C2 -63.58(19) .
C6 C1 C2 C3 -0.4(3) .
P1 C1 C2 C3 -179.88(19) .
C1 C2 C3 C4 0.5(4) .
C2 C3 C4 C5 -0.2(4) .
C3 C4 C5 C6 -0.1(4) .
C2 C1 C6 C5 0.0(3) .
P1 C1 C6 C5 179.48(17) .
C4 C5 C6 C1 0.3(4) .
C13 P1 C7 C12 103.27(19) .
C1 P1 C7 C12 -145.26(18) .
Pd1 P1 C7 C12 -17.5(2) .
C13 P1 C7 C8 -76.9(2) .
C1 P1 C7 C8 34.6(2) .
Pd1 P1 C7 C8 162.35(16) .
C12 C7 C8 C9 1.2(3) .
P1 C7 C8 C9 -178.66(18) .
C7 C8 C9 C10 -1.1(4) .
C8 C9 C10 C11 0.1(4) .
C9 C10 C11 C12 0.8(4) .
C10 C11 C12 C7 -0.7(4) .
C8 C7 C12 C11 -0.3(3) .
P1 C7 C12 C11 179.54(18) .
C7 P1 C13 C14 5.3(2) .
C1 P1 C13 C14 -105.20(19) .
Pd1 P1 C13 C14 125.00(17) .
C7 P1 C13 C18 -172.17(17) .
C1 P1 C13 C18 77.37(18) .
Pd1 P1 C13 C18 -52.43(18) .
C18 C13 C14 C15 -0.4(3) .
P1 C13 C14 C15 -177.81(18) .
C13 C14 C15 C16 -1.1(4) .
C14 C15 C16 C17 1.0(4) .
C15 C16 C17 C18 0.7(4) .
C16 C17 C18 C13 -2.2(4) .
C14 C13 C18 C17 2.1(3) .
P1 C13 C18 C17 179.63(18) .
